data_7228545
loop_
_publ_author_name
'Xiong, Ying'
'Liu, Guo Cheng'
'Wang, Xiuli'
'Zhang, Juwen'
'Lin, Hongyan'
'Sha, Xiao Ting'

_publ_section_title
;
 Polycarboxylates-directed pyridyl-amide-based CoII complexes: fluorescent
 recognition of Fe3+ and Fe3+-functionalized composite materials for
 enhancing photocatalytic activities
;
_journal_name_full CrystEngComm
_journal_paper_doi 10.1039/C7CE00800G
_journal_year 2017
_chemical_formula_sum 'C78 H74 Cl0 Co3 N12 O26'
_chemical_formula_weight 1772.28
_space_group_crystal_system triclinic
_space_group_IT_number 2
_space_group_name_Hall '-P 1'
_space_group_name_H-M_alt 'P -1'
_symmetry_space_group_name_Hall '-P 1'
_symmetry_space_group_name_H-M 'P -1'
_atom_sites_solution_hydrogens mixed
_audit_creation_method SHELXL-2014/7
_audit_update_record
;
2017-04-05 deposited with the CCDC.
2017-06-26 downloaded from the CCDC.
;
_cell_angle_alpha 84.5680(10)
_cell_angle_beta 87.8930(10)
_cell_angle_gamma 79.8920(10)
_cell_formula_units_Z 1
_cell_length_a 10.1876(5)
_cell_length_b 10.6755(5)
_cell_length_c 17.3180(8)
_cell_measurement_reflns_used 5229
_cell_measurement_temperature 296(2)
_cell_measurement_theta_max 28.256
_cell_measurement_theta_min 1.181
_cell_volume 1845.52(15)
_computing_cell_refinement 'SMART (Bruker, 2001)'
_computing_data_collection 'SMART (Bruker, 2001)'
_computing_data_reduction 'SAINT+ (Bruker, 1999)'
_computing_molecular_graphics 'PLATON (Spek, 2003)'
_computing_publication_material 'SHELXTL (1998)'
_computing_structure_refinement 'SHELXL-2014/7 (Sheldrick, 2014)'
_computing_structure_solution 'SHELXL-2014/7 (Sheldrick, 2014)'
_diffrn_ambient_temperature 296(2)
_diffrn_measured_fraction_theta_full 0.999
_diffrn_measured_fraction_theta_max 0.994
_diffrn_measurement_device_type 'CCD area detector'
_diffrn_measurement_method 'phi and omega scans'
_diffrn_radiation_type MoK\a
_diffrn_radiation_wavelength 0.71073
_diffrn_reflns_av_R_equivalents 0.0159
_diffrn_reflns_av_unetI/netI 0.0336
_diffrn_reflns_Laue_measured_fraction_full 0.999
_diffrn_reflns_Laue_measured_fraction_max 0.994
_diffrn_reflns_limit_h_max 13
_diffrn_reflns_limit_h_min -13
_diffrn_reflns_limit_k_max 14
_diffrn_reflns_limit_k_min -12
_diffrn_reflns_limit_l_max 17
_diffrn_reflns_limit_l_min -23
_diffrn_reflns_number 13758
_diffrn_reflns_point_group_measured_fraction_full 0.999
_diffrn_reflns_point_group_measured_fraction_max 0.994
_diffrn_reflns_theta_full 25.242
_diffrn_reflns_theta_max 28.256
_diffrn_reflns_theta_min 1.181
_diffrn_source 'fine-focus sealed tube'
_exptl_absorpt_coefficient_mu 0.761
_exptl_absorpt_correction_type multi-scan
_exptl_crystal_colour Purple
_exptl_crystal_density_diffrn 1.595
_exptl_crystal_density_method 'not measured'
_exptl_crystal_description BLOCK
_exptl_crystal_F_000 915
_exptl_crystal_size_max 0.150
_exptl_crystal_size_mid 0.130
_exptl_crystal_size_min 0.110
_exptl_transmission_factor_max 0.999
_exptl_transmission_factor_min 0.994
_refine_diff_density_max 0.600
_refine_diff_density_min -0.814
_refine_diff_density_rms 0.095
_refine_ls_extinction_method none
_refine_ls_goodness_of_fit_ref 0.999
_refine_ls_hydrogen_treatment constr
_refine_ls_matrix_type full
_refine_ls_number_parameters 538
_refine_ls_number_reflns 9095
_refine_ls_number_restraints 1
_refine_ls_restrained_S_all 1.054
_refine_ls_R_factor_all 0.0541
_refine_ls_R_factor_gt 0.0396
_refine_ls_shift/su_max 0.003
_refine_ls_shift/su_mean 0.000
_refine_ls_structure_factor_coef Fsqd
_refine_ls_weighting_details 'w=1/[\s^2^(Fo^2^)+(0.0688P)^2^+1.2021P] where P=(Fo^2^+2Fc^2^)/3'
_refine_ls_weighting_scheme calc
_refine_ls_wR_factor_gt 0.1091
_refine_ls_wR_factor_ref 0.1221
_reflns_Friedel_coverage 0.000
_reflns_number_gt 7278
_reflns_number_total 9095
_reflns_threshold_expression 'I > 2\s(I)'
_cod_data_source_file c7ce00800g2.cif
_cod_data_source_block 6
_cod_database_code 7228545
_shelx_shelxl_version_number 2014/7
_shelx_space_group_comment
;
The symmetry employed for this shelxl refinement is uniquely defined
by the following loop, which should always be used as a source of
symmetry information in preference to the above space-group names.
They are only intended as comments.
;
_shelx_estimated_absorpt_t_min 0.894
_shelx_estimated_absorpt_t_max 0.921

loop_
_space_group_symop_operation_xyz
'x, y, z'
'-x, -y, -z'

loop_
_atom_site_label
_atom_site_type_symbol
_atom_site_fract_x
_atom_site_fract_y
_atom_site_fract_z
_atom_site_U_iso_or_equiv
_atom_site_adp_type
_atom_site_occupancy
_atom_site_site_symmetry_order
_atom_site_calc_flag
_atom_site_refinement_flags_posn
_atom_site_refinement_flags_adp
_atom_site_refinement_flags_occupancy
Co1 Co -0.5000 0.5000 0.5000 0.01953(10) Uani 1 2 d S . P
O1 O -0.45988(15) 0.68173(14) 0.48771(9) 0.0254(3) Uani 1 1 d . . .
N1 N -0.47731(18) 0.48574(18) 0.62606(11) 0.0244(4) Uani 1 1 d . . .
C1 C -0.3612(2) 0.7333(2) 0.46429(12) 0.0201(4) Uani 1 1 d . . .
O1W O 0.04118(19) 1.2167(2) 0.47137(11) 0.0435(5) Uani 1 1 d . . .
H1WA H 0.0934 1.2514 0.4963 0.052 Uiso 1 1 d R U .
H1WB H -0.0066 1.1797 0.5043 0.052 Uiso 1 1 d R U .
Co2 Co 0.04424(3) 1.20476(3) 0.35171(2) 0.02246(9) Uani 1 1 d . . .
O2 O -0.24145(15) 0.67766(15) 0.46557(10) 0.0284(3) Uani 1 1 d . . .
N2 N -0.3091(2) 0.4848(2) 0.89960(11) 0.0297(4) Uani 1 1 d . . .
H2A H -0.2475 0.4336 0.8775 0.036 Uiso 1 1 calc R U .
C2 C -0.39462(19) 0.87049(19) 0.43069(11) 0.0187(4) Uani 1 1 d . . .
O2W O -0.29229(16) 0.42879(16) 0.47888(11) 0.0333(4) Uani 1 1 d . . .
H2WA H -0.2510 0.4915 0.4701 0.040 Uiso 1 1 d R U .
H2WB H -0.2766 0.3834 0.4408 0.040 Uiso 1 1 d R U .
O3W O 0.3985(9) 0.7602(6) -0.1822(4) 0.251(4) Uani 1 1 d D . .
N3 N 0.0664(2) 1.1858(2) 0.22865(12) 0.0292(4) Uani 1 1 d . . .
O3 O -0.10766(15) 1.10305(16) 0.36472(10) 0.0300(4) Uani 1 1 d . . .
C3 C -0.5277(2) 0.9218(2) 0.41585(12) 0.0211(4) Uani 1 1 d . . .
H3A H -0.5927 0.8709 0.4263 0.025 Uiso 1 1 calc R U .
O4W O 0.1703(3) 0.8106(3) 0.44603(18) 0.0764(8) Uani 1 1 d . . .
H4WA H 0.2323 0.7628 0.4231 0.092 Uiso 1 1 d R U .
H4WB H 0.1944 0.8825 0.4479 0.092 Uiso 1 1 d R U .
C4 C -0.56469(19) 1.0480(2) 0.38567(12) 0.0202(4) Uani 1 1 d . . .
O4 O -0.2658(2) 1.27433(18) 0.35271(15) 0.0515(6) Uani 1 1 d . . .
N4 N 0.2497(2) 1.1581(2) -0.04735(13) 0.0356(5) Uani 1 1 d . . .
H4A H 0.2847 1.2205 -0.0341 0.043 Uiso 1 1 calc R U .
O5 O -0.74660(15) 1.21973(16) 0.36073(10) 0.0299(4) Uani 1 1 d . . .
N5 N 0.8989(2) 1.15433(19) -0.25412(12) 0.0320(4) Uani 1 1 d . . .
H5A H 0.8621 1.1091 -0.2826 0.038 Uiso 1 1 calc R U .
C5 C -0.7090(2) 1.1008(2) 0.37091(13) 0.0240(4) Uani 1 1 d . . .
O6 O -0.79181(15) 1.02617(16) 0.36742(11) 0.0319(4) Uani 1 1 d . . .
C6 C -0.4670(2) 1.1242(2) 0.37058(12) 0.0219(4) Uani 1 1 d . . .
H6A H -0.4914 1.2095 0.3520 0.026 Uiso 1 1 calc R U .
O7 O -0.35668(17) 0.62465(18) 0.99139(11) 0.0358(4) Uani 1 1 d . . .
C7 C -0.3328(2) 1.0732(2) 0.38321(12) 0.0197(4) Uani 1 1 d . . .
O8 O 0.2718(2) 0.9934(2) -0.12062(16) 0.0648(7) Uani 1 1 d D . .
C8 C -0.2282(2) 1.1573(2) 0.36539(13) 0.0243(4) Uani 1 1 d . . .
O9 O 0.88504(18) 1.26572(18) -0.14976(11) 0.0373(4) Uani 1 1 d . . .
C9 C -0.2976(2) 0.94651(19) 0.41339(12) 0.0193(4) Uani 1 1 d . . .
H9A H -0.2084 0.9124 0.4221 0.023 Uiso 1 1 calc R U .
N9 N -0.01146(19) 1.40975(19) 0.33360(12) 0.0281(4) Uani 1 1 d . . .
C10 C -0.3840(2) 0.5404(2) 0.65502(14) 0.0311(5) Uani 1 1 d . . .
H10A H -0.3272 0.5779 0.6204 0.037 Uiso 1 1 calc R U .
C11 C -0.5570(3) 0.4332(2) 0.67776(14) 0.0327(5) Uani 1 1 d . . .
H11A H -0.6224 0.3935 0.6593 0.039 Uiso 1 1 calc R U .
C12 C -0.5478(2) 0.4345(3) 0.75687(14) 0.0325(5) Uani 1 1 d . . .
H12A H -0.6063 0.3969 0.7902 0.039 Uiso 1 1 calc R U .
C13 C -0.3670(3) 0.5445(3) 0.73349(15) 0.0345(5) Uani 1 1 d . . .
H13A H -0.2991 0.5824 0.7504 0.041 Uiso 1 1 calc R U .
C14 C -0.4510(2) 0.4920(2) 0.78666(13) 0.0256(4) Uani 1 1 d . . .
C15 C -0.4453(2) 0.5002(3) 0.87272(14) 0.0325(5) Uani 1 1 d . . .
H15A H -0.4939 0.5825 0.8855 0.039 Uiso 1 1 calc R U .
H15B H -0.4889 0.4345 0.8998 0.039 Uiso 1 1 calc R U .
C16 C -0.2766(2) 0.5473(2) 0.95719(13) 0.0264(5) Uani 1 1 d . . .
C17 C -0.1327(2) 0.5199(2) 0.97850(13) 0.0262(4) Uani 1 1 d . . .
C18 C -0.0311(2) 0.5039(3) 0.92242(14) 0.0318(5) Uani 1 1 d . . .
H18A H -0.0519 0.5067 0.8704 0.038 Uiso 1 1 calc R U .
C19 C 0.1005(3) 0.4838(3) 0.94420(14) 0.0334(5) Uani 1 1 d . . .
H19A H 0.1682 0.4728 0.9066 0.040 Uiso 1 1 calc R U .
C20 C -0.0345(2) 1.1730(3) 0.18410(15) 0.0350(5) Uani 1 1 d . . .
H20A H -0.1182 1.1725 0.2073 0.042 Uiso 1 1 calc R U .
C21 C 0.1865(2) 1.1819(2) 0.19347(14) 0.0310(5) Uani 1 1 d . . .
H21A H 0.2581 1.1906 0.2231 0.037 Uiso 1 1 calc R U .
C22 C 0.2094(2) 1.1656(2) 0.11584(15) 0.0321(5) Uani 1 1 d . . .
H22A H 0.2951 1.1609 0.0946 0.038 Uiso 1 1 calc R U .
C23 C -0.0203(2) 1.1607(3) 0.10571(15) 0.0348(5) Uani 1 1 d . . .
H23A H -0.0941 1.1553 0.0769 0.042 Uiso 1 1 calc R U .
C24 C 0.1041(2) 1.1562(2) 0.06969(14) 0.0291(5) Uani 1 1 d . . .
C25 C 0.1191(3) 1.1420(3) -0.01604(16) 0.0389(6) Uani 1 1 d . . .
H25A H 0.1032 1.0579 -0.0256 0.047 Uiso 1 1 calc R U .
H25B H 0.0519 1.2047 -0.0432 0.047 Uiso 1 1 calc R U .
C26 C 0.3178(3) 1.0790(3) -0.09627(16) 0.0366(6) Uani 1 1 d . . .
C27 C 0.4539(2) 1.1056(2) -0.12017(15) 0.0314(5) Uani 1 1 d . . .
C28 C 0.4971(3) 1.0952(3) -0.19693(15) 0.0360(6) Uani 1 1 d . . .
H28A H 0.4432 1.0688 -0.2321 0.043 Uiso 1 1 calc R U .
C29 C 0.6202(3) 1.1241(3) -0.22084(15) 0.0337(5) Uani 1 1 d . . .
H29A H 0.6475 1.1193 -0.2725 0.040 Uiso 1 1 calc R U .
C30 C 0.7038(2) 1.1605(2) -0.16817(14) 0.0274(5) Uani 1 1 d . . .
C31 C 0.5377(3) 1.1408(2) -0.06710(15) 0.0325(5) Uani 1 1 d . . .
H31A H 0.5099 1.1469 -0.0156 0.039 Uiso 1 1 calc R U .
C32 C 0.6615(2) 1.1666(2) -0.09091(14) 0.0307(5) Uani 1 1 d . . .
H32A H 0.7175 1.1884 -0.0550 0.037 Uiso 1 1 calc R U .
C33 C 0.8360(2) 1.1969(2) -0.19025(14) 0.0279(5) Uani 1 1 d . . .
C34 C 1.0308(3) 1.1849(2) -0.27562(17) 0.0356(6) Uani 1 1 d . . .
H34A H 1.0669 1.1378 -0.3191 0.043 Uiso 1 1 calc R U .
H34B H 1.0901 1.1575 -0.2324 0.043 Uiso 1 1 calc R U .
C36 C -0.0907(2) 1.4738(2) 0.27775(15) 0.0331(5) Uani 1 1 d . . .
H36A H -0.1411 1.4287 0.2506 0.040 Uiso 1 1 calc R U .
C37 C -0.1008(3) 1.6039(2) 0.25865(15) 0.0338(5) Uani 1 1 d . . .
H37A H -0.1576 1.6444 0.2196 0.041 Uiso 1 1 calc R U .
C38 C -0.0266(2) 1.6737(2) 0.29756(14) 0.0298(5) Uani 1 1 d . . .
C39 C 0.0508(3) 1.6085(3) 0.35694(17) 0.0385(6) Uani 1 1 d . . .
H39A H 0.1004 1.6518 0.3859 0.046 Uiso 1 1 calc R U .
C40 C 0.0550(3) 1.4789(2) 0.37361(16) 0.0354(5) Uani 1 1 d . . .
H40A H 0.1067 1.4376 0.4147 0.043 Uiso 1 1 calc R U .

loop_
_atom_site_aniso_label
_atom_site_aniso_U_11
_atom_site_aniso_U_22
_atom_site_aniso_U_33
_atom_site_aniso_U_23
_atom_site_aniso_U_13
_atom_site_aniso_U_12
Co1 0.01899(19) 0.01746(19) 0.0229(2) -0.00019(14) -0.00067(15) -0.00606(14)
O1 0.0242(7) 0.0208(7) 0.0328(8) -0.0012(6) 0.0029(6) -0.0095(6)
N1 0.0239(9) 0.0244(9) 0.0261(9) -0.0025(7) -0.0029(7) -0.0071(7)
C1 0.0215(9) 0.0218(10) 0.0185(9) -0.0036(7) -0.0006(7) -0.0073(8)
O1W 0.0359(10) 0.0651(14) 0.0348(10) -0.0028(9) -0.0055(8) -0.0237(9)
Co2 0.01510(14) 0.02363(16) 0.02956(17) -0.00129(11) -0.00008(11) -0.00652(11)
O2 0.0203(7) 0.0234(8) 0.0411(9) -0.0005(7) -0.0047(7) -0.0032(6)
N2 0.0265(10) 0.0349(11) 0.0286(10) -0.0106(8) -0.0050(8) -0.0024(8)
C2 0.0166(9) 0.0208(10) 0.0195(10) -0.0023(7) 0.0000(7) -0.0051(7)
O2W 0.0262(8) 0.0279(9) 0.0453(10) -0.0028(7) 0.0034(7) -0.0044(7)
O3W 0.342(10) 0.181(6) 0.171(6) -0.003(5) -0.011(6) 0.113(6)
N3 0.0274(10) 0.0319(10) 0.0301(10) -0.0030(8) 0.0019(8) -0.0104(8)
O3 0.0171(7) 0.0299(9) 0.0445(10) -0.0009(7) 0.0010(7) -0.0099(6)
C3 0.0166(9) 0.0237(10) 0.0246(10) -0.0033(8) -0.0001(8) -0.0075(8)
O4W 0.0563(15) 0.0661(17) 0.106(2) 0.0136(15) 0.0080(15) -0.0205(13)
C4 0.0132(9) 0.0258(10) 0.0219(10) -0.0034(8) -0.0006(7) -0.0038(8)
O4 0.0359(10) 0.0246(9) 0.0933(17) 0.0062(10) 0.0065(10) -0.0111(8)
N4 0.0322(11) 0.0432(13) 0.0359(12) -0.0146(9) 0.0074(9) -0.0148(9)
O5 0.0195(7) 0.0265(8) 0.0429(10) -0.0020(7) -0.0032(7) -0.0016(6)
N5 0.0353(11) 0.0262(10) 0.0363(11) -0.0103(8) 0.0096(9) -0.0083(8)
C5 0.0166(9) 0.0299(11) 0.0252(11) -0.0016(8) -0.0006(8) -0.0035(8)
O6 0.0170(7) 0.0325(9) 0.0474(10) -0.0014(7) -0.0046(7) -0.0080(6)
C6 0.0195(10) 0.0212(10) 0.0247(10) -0.0003(8) 0.0019(8) -0.0038(8)
O7 0.0309(9) 0.0414(10) 0.0378(10) -0.0176(8) 0.0023(7) -0.0070(8)
C7 0.0165(9) 0.0209(10) 0.0233(10) -0.0034(8) 0.0029(7) -0.0074(7)
O8 0.0512(13) 0.0715(16) 0.0872(18) -0.0527(14) 0.0286(12) -0.0350(12)
C8 0.0206(10) 0.0227(10) 0.0307(11) -0.0019(8) 0.0031(8) -0.0081(8)
O9 0.0321(9) 0.0443(11) 0.0396(10) -0.0167(8) 0.0042(7) -0.0123(8)
C9 0.0148(9) 0.0215(10) 0.0222(10) -0.0033(8) 0.0005(7) -0.0041(7)
N9 0.0232(9) 0.0273(10) 0.0340(11) -0.0018(8) 0.0016(8) -0.0061(8)
C10 0.0299(12) 0.0364(13) 0.0299(12) 0.0001(10) -0.0007(9) -0.0156(10)
C11 0.0338(12) 0.0399(14) 0.0300(12) -0.0039(10) -0.0031(10) -0.0210(11)
C12 0.0316(12) 0.0427(14) 0.0267(12) -0.0020(10) 0.0003(9) -0.0171(11)
C13 0.0343(13) 0.0413(14) 0.0333(13) -0.0034(10) -0.0052(10) -0.0203(11)
C14 0.0241(10) 0.0261(11) 0.0268(11) -0.0040(9) -0.0043(8) -0.0029(8)
C15 0.0258(11) 0.0467(15) 0.0265(12) -0.0093(10) -0.0026(9) -0.0064(10)
C16 0.0296(11) 0.0286(11) 0.0224(11) -0.0041(9) 0.0002(8) -0.0081(9)
C17 0.0275(11) 0.0268(11) 0.0258(11) -0.0070(9) -0.0013(9) -0.0063(9)
C18 0.0327(12) 0.0430(14) 0.0209(11) -0.0065(10) -0.0023(9) -0.0076(10)
C19 0.0314(12) 0.0451(15) 0.0251(12) -0.0105(10) 0.0023(9) -0.0072(11)
C20 0.0255(11) 0.0470(15) 0.0352(13) -0.0078(11) 0.0048(10) -0.0126(11)
C21 0.0263(11) 0.0373(13) 0.0307(12) 0.0001(10) -0.0022(9) -0.0103(10)
C22 0.0229(11) 0.0374(13) 0.0357(13) -0.0026(10) 0.0048(9) -0.0060(9)
C23 0.0268(12) 0.0452(15) 0.0359(13) -0.0101(11) 0.0006(10) -0.0127(10)
C24 0.0295(11) 0.0267(11) 0.0323(12) -0.0062(9) 0.0032(9) -0.0071(9)
C25 0.0305(13) 0.0555(17) 0.0353(14) -0.0147(12) 0.0053(10) -0.0154(12)
C26 0.0345(13) 0.0424(15) 0.0364(14) -0.0123(11) 0.0063(10) -0.0134(11)
C27 0.0316(12) 0.0294(12) 0.0353(13) -0.0096(10) 0.0049(10) -0.0084(10)
C28 0.0348(13) 0.0441(15) 0.0336(13) -0.0180(11) 0.0020(10) -0.0114(11)
C29 0.0343(13) 0.0399(14) 0.0287(12) -0.0115(10) 0.0052(10) -0.0083(11)
C30 0.0278(11) 0.0252(11) 0.0294(12) -0.0071(9) 0.0045(9) -0.0038(9)
C31 0.0345(13) 0.0358(13) 0.0282(12) -0.0060(10) 0.0035(10) -0.0083(10)
C32 0.0317(12) 0.0336(13) 0.0283(12) -0.0070(9) -0.0008(9) -0.0078(10)
C33 0.0292(11) 0.0228(11) 0.0312(12) -0.0037(9) 0.0017(9) -0.0032(9)
C34 0.0324(13) 0.0256(12) 0.0471(15) -0.0056(10) 0.0134(11) -0.0018(10)
C36 0.0312(12) 0.0336(13) 0.0359(13) -0.0004(10) -0.0029(10) -0.0099(10)
C37 0.0321(12) 0.0303(13) 0.0371(13) 0.0025(10) -0.0009(10) -0.0030(10)
C38 0.0258(11) 0.0257(11) 0.0368(13) -0.0049(9) 0.0110(9) -0.0028(9)
C39 0.0403(14) 0.0323(13) 0.0458(15) -0.0077(11) -0.0069(12) -0.0106(11)
C40 0.0312(12) 0.0330(13) 0.0418(14) 0.0000(11) -0.0071(10) -0.0052(10)

loop_
_atom_type_symbol
_atom_type_description
_atom_type_scat_dispersion_real
_atom_type_scat_dispersion_imag
_atom_type_scat_source
C C 0.0033 0.0016 'International Tables Vol C Tables 4.2.6.8 and 6.1.1.4'
H H 0.0000 0.0000 'International Tables Vol C Tables 4.2.6.8 and 6.1.1.4'
N N 0.0061 0.0033 'International Tables Vol C Tables 4.2.6.8 and 6.1.1.4'
O O 0.0106 0.0060 'International Tables Vol C Tables 4.2.6.8 and 6.1.1.4'
Cl Cl 0.1484 0.1585 'International Tables Vol C Tables 4.2.6.8 and 6.1.1.4'
Co Co 0.3494 0.9721 'International Tables Vol C Tables 4.2.6.8 and 6.1.1.4'

loop_
_geom_angle_atom_site_label_1
_geom_angle_atom_site_label_2
_geom_angle_atom_site_label_3
_geom_angle
_geom_angle_site_symmetry_1
_geom_angle_site_symmetry_3
O1 Co1 O1 180.0 . 2_466
O1 Co1 O2W 90.78(6) . 2_466
O1 Co1 O2W 89.22(6) 2_466 2_466
O1 Co1 O2W 89.22(6) . .
O1 Co1 O2W 90.78(6) 2_466 .
O2W Co1 O2W 180.0 2_466 .
O1 Co1 N1 92.09(7) . .
O1 Co1 N1 87.92(7) 2_466 .
O2W Co1 N1 86.76(7) 2_466 .
O2W Co1 N1 93.23(7) . .
O1 Co1 N1 87.91(7) . 2_466
O1 Co1 N1 92.09(7) 2_466 2_466
O2W Co1 N1 93.23(7) 2_466 2_466
O2W Co1 N1 86.77(7) . 2_466
N1 Co1 N1 180.0 . 2_466
C1 O1 Co1 135.64(14) . .
C10 N1 C11 116.2(2) . .
C10 N1 Co1 119.00(16) . .
C11 N1 Co1 124.62(15) . .
O2 C1 O1 124.9(2) . .
O2 C1 C2 119.61(18) . .
O1 C1 C2 115.50(18) . .
O3 Co2 O1W 89.74(7) . .
O3 Co2 N9 116.55(7) . .
O1W Co2 N9 89.93(8) . .
O3 Co2 N3 93.39(7) . .
O1W Co2 N3 174.84(8) . .
N9 Co2 N3 92.33(8) . .
O3 Co2 O5 151.38(7) . 1_655
O1W Co2 O5 83.43(7) . 1_655
N9 Co2 O5 91.29(7) . 1_655
N3 Co2 O5 91.88(7) . 1_655
O3 Co2 O6 93.96(6) . 1_655
O1W Co2 O6 89.14(7) . 1_655
N9 Co2 O6 149.48(7) . 1_655
N3 Co2 O6 86.55(7) . 1_655
O5 Co2 O6 58.30(6) 1_655 1_655
C16 N2 C15 122.3(2) . .
C9 C2 C3 119.18(19) . .
C9 C2 C1 122.46(18) . .
C3 C2 C1 118.35(18) . .
C20 N3 C21 116.5(2) . .
C20 N3 Co2 123.24(16) . .
C21 N3 Co2 120.17(16) . .
C8 O3 Co2 121.71(15) . .
C4 C3 C2 120.94(19) . .
C3 C4 C6 119.34(19) . .
C3 C4 C5 119.65(18) . .
C6 C4 C5 121.01(19) . .
C26 N4 C25 122.1(2) . .
C5 O5 Co2 93.69(13) . 1_455
C33 N5 C34 119.9(2) . .
O5 C5 O6 120.2(2) . .
O5 C5 C4 119.52(19) . .
O6 C5 C4 120.3(2) . .
C5 O6 Co2 87.64(13) . 1_455
C4 C6 C7 120.39(19) . .
C9 C7 C6 119.44(18) . .
C9 C7 C8 121.08(18) . .
C6 C7 C8 119.47(19) . .
O4 C8 O3 124.2(2) . .
O4 C8 C7 118.4(2) . .
O3 C8 C7 117.33(19) . .
C2 C9 C7 120.67(18) . .
C36 N9 C40 116.6(2) . .
C36 N9 Co2 125.74(17) . .
C40 N9 Co2 116.76(16) . .
N1 C10 C13 123.8(2) . .
N1 C11 C12 123.7(2) . .
C11 C12 C14 119.9(2) . .
C14 C13 C10 119.8(2) . .
C13 C14 C12 116.6(2) . .
C13 C14 C15 123.2(2) . .
C12 C14 C15 120.1(2) . .
N2 C15 C14 112.46(19) . .
O7 C16 N2 123.9(2) . .
O7 C16 C17 120.3(2) . .
N2 C16 C17 115.8(2) . .
C19 C17 C18 119.5(2) 2_567 .
C19 C17 C16 118.8(2) 2_567 .
C18 C17 C16 121.7(2) . .
C19 C18 C17 119.9(2) . .
C18 C19 C17 120.6(2) . 2_567
N3 C20 C23 123.2(2) . .
N3 C21 C22 123.6(2) . .
C21 C22 C24 119.6(2) . .
C20 C23 C24 120.0(2) . .
C22 C24 C23 117.0(2) . .
C22 C24 C25 123.2(2) . .
C23 C24 C25 119.7(2) . .
N4 C25 C24 113.2(2) . .
O8 C26 N4 122.5(2) . .
O8 C26 C27 122.3(2) . .
N4 C26 C27 115.2(2) . .
C28 C27 C31 119.5(2) . .
C28 C27 C26 119.2(2) . .
C31 C27 C26 121.3(2) . .
C29 C28 C27 120.1(2) . .
C28 C29 C30 120.6(2) . .
C32 C30 C29 118.9(2) . .
C32 C30 C33 117.5(2) . .
C29 C30 C33 123.6(2) . .
C32 C31 C27 120.1(2) . .
C31 C32 C30 120.8(2) . .
O9 C33 N5 121.2(2) . .
O9 C33 C30 120.0(2) . .
N5 C33 C30 118.8(2) . .
N5 C34 C38 112.5(2) . 2_685
N9 C36 C37 123.0(2) . .
C38 C37 C36 120.1(2) . .
C39 C38 C37 116.7(2) . .
C39 C38 C34 121.9(2) . 2_685
C37 C38 C34 121.4(2) . 2_685
C38 C39 C40 120.2(2) . .
N9 C40 C39 123.3(2) . .

loop_
_geom_bond_atom_site_label_1
_geom_bond_atom_site_label_2
_geom_bond_distance
_geom_bond_site_symmetry_2
Co1 O1 2.0420(15) .
Co1 O1 2.0420(15) 2_466
Co1 O2W 2.1495(16) 2_466
Co1 O2W 2.1495(16) .
Co1 N1 2.1919(19) .
Co1 N1 2.1919(19) 2_466
O1 C1 1.265(2) .
N1 C10 1.334(3) .
N1 C11 1.337(3) .
C1 O2 1.259(3) .
C1 C2 1.510(3) .
O1W Co2 2.0870(19) .
Co2 O3 2.0352(15) .
Co2 N9 2.158(2) .
Co2 N3 2.160(2) .
Co2 O5 2.1770(16) 1_655
Co2 O6 2.3057(17) 1_655
N2 C16 1.333(3) .
N2 C15 1.457(3) .
C2 C9 1.393(3) .
C2 C3 1.394(3) .
N3 C20 1.341(3) .
N3 C21 1.342(3) .
O3 C8 1.263(3) .
C3 C4 1.391(3) .
C4 C6 1.394(3) .
C4 C5 1.501(3) .
O4 C8 1.242(3) .
N4 C26 1.341(3) .
N4 C25 1.451(3) .
O5 C5 1.258(3) .
O5 Co2 2.1770(16) 1_455
N5 C33 1.335(3) .
N5 C34 1.464(3) .
C5 O6 1.264(3) .
O6 Co2 2.3057(17) 1_455
C6 C7 1.398(3) .
O7 C16 1.233(3) .
C7 C9 1.393(3) .
C7 C8 1.515(3) .
O8 C26 1.212(3) .
O9 C33 1.238(3) .
N9 C36 1.339(3) .
N9 C40 1.339(3) .
C10 C13 1.382(3) .
C11 C12 1.378(3) .
C12 C14 1.388(3) .
C13 C14 1.381(3) .
C14 C15 1.505(3) .
C16 C17 1.496(3) .
C17 C19 1.385(3) 2_567
C17 C18 1.393(3) .
C18 C19 1.381(3) .
C19 C17 1.385(3) 2_567
C20 C23 1.376(4) .
C21 C22 1.378(3) .
C22 C24 1.384(3) .
C23 C24 1.387(3) .
C24 C25 1.506(3) .
C26 C27 1.500(3) .
C27 C28 1.393(3) .
C27 C31 1.397(3) .
C28 C29 1.382(4) .
C29 C30 1.396(3) .
C30 C32 1.395(3) .
C30 C33 1.493(3) .
C31 C32 1.378(3) .
C34 C38 1.515(3) 2_685
C36 C37 1.384(3) .
C37 C38 1.383(4) .
C38 C39 1.377(4) .
C38 C34 1.515(3) 2_685
C39 C40 1.379(4) .
